data_1574836
loop_
_publ_author_name
'Nguyen, Tri Minh'
'Tawfik, Sherif Abdulkader'
'Tran, Truyen'
'Gupta, Sunil'
'Rana, Santu'
'Venkatesh, Svetha'

_publ_section_title
;
 The search for superionic solid-state electrolytes using a
 physics-informed generative model.
;
_journal_issue 17
_journal_name_full 'Materials horizons'
_journal_page_first 6945
_journal_page_last 6955
_journal_paper_doi 10.1039/d5mh00767d
_journal_volume 12
_journal_year 2025
_chemical_formula_structural KI
_chemical_formula_sum 'I4 K4'
_space_group_IT_number 1
_space_group_name_Hall 'P 1'
_space_group_name_H-M_alt 'P 1'
_symmetry_Int_Tables_number 1
_symmetry_space_group_name_H-M 'P 1'
_audit_update_record
;
2025-04-08 deposited with the CCDC.	2025-06-06 downloaded from the CCDC.
;
_cell_angle_alpha 90.00000052
_cell_angle_beta 90.00000567
_cell_angle_gamma 89.99995957
_cell_formula_units_Z 4
_cell_length_a 10.63927541
_cell_length_b 5.88914438
_cell_length_c 7.11982419
_cell_volume 446.101
_cod_data_source_file d5mh00767d3.cif
_cod_data_source_block KI_CCDC1
_cod_depositor_comments 'Adding full bibliography for 1574820--1574854.cif.'
_cod_original_cell_volume 446.10133478
_cod_original_formula_sum 'K4 I4'
_cod_database_code 1574836

loop_
_symmetry_equiv_pos_site_id
_symmetry_equiv_pos_as_xyz
1 'x, y, z'

loop_
_atom_site_type_symbol
_atom_site_label
_atom_site_symmetry_multiplicity
_atom_site_fract_x
_atom_site_fract_y
_atom_site_fract_z
_atom_site_occupancy
K K0 1 0.33893251 0.42775073 0.10115722 1
K K1 1 0.83893249 0.07224889 0.10115717 1
K K2 1 0.66106752 0.57224929 0.60115775 1
K K3 1 0.16106751 0.92775108 0.60115771 1
I I4 1 0.15876176 0.92638281 0.10104494 1
I I5 1 0.65876168 0.57361738 0.10104505 1
I I6 1 0.84123819 0.07361715 0.60104362 1
I I7 1 0.34123833 0.42638267 0.60104388 1
